data_7128627
loop_
_publ_author_name
'Romero-Nieto, Carlos'
'de C\'ozar, A'
'Regulska, Elzbieta'
'Mullenix, John B.'
'Rominger, Frank'
'Hindenberg, Philip'

_publ_section_title
;
 Controlling the molecular arrangement of racemates through weak
 interactions: the synergy between \p-interactions and halogen bonds.
;
_journal_issue 60
_journal_name_full 'Chemical communications (Cambridge, England)'
_journal_page_first 7366
_journal_page_last 7369
_journal_paper_doi 10.1039/d1cc01700d
_journal_volume 57
_journal_year 2021
_chemical_absolute_configuration unk
_chemical_formula_sum 'C21 H14 N O P'
_chemical_formula_weight 327.30
_chemical_name_common compound1
_space_group_crystal_system orthorhombic
_space_group_IT_number 19
_space_group_name_Hall 'P 2ac 2ab'
_space_group_name_H-M_alt 'P 21 21 21'
_atom_sites_solution_hydrogens geom
_audit_creation_method SHELXL-2018/3
_audit_update_record
;
2021-05-19 deposited with the CCDC.	2021-07-07 downloaded from the CCDC.
;
_cell_angle_alpha 90
_cell_angle_beta 90
_cell_angle_gamma 90
_cell_formula_units_Z 4
_cell_length_a 7.4617(7)
_cell_length_b 9.0098(8)
_cell_length_c 23.284(2)
_cell_measurement_reflns_used 680
_cell_measurement_temperature 200(2)
_cell_measurement_theta_max 16.84
_cell_measurement_theta_min 2.86
_cell_volume 1565.3(2)
_computing_cell_refinement 'Bruker SAINT'
_computing_data_collection 'Bruker APEX2'
_computing_data_reduction 'Bruker SAINT'
_computing_molecular_graphics 'Bruker SHELXTL'
_computing_publication_material 'Bruker SHELXTL'
_computing_structure_refinement 'SHELXL-2018/3 (Sheldrick, 2018)'
_computing_structure_solution 'SHELXT-2018/2 (Sheldrick 2015)'
_diffrn_ambient_temperature 200(2)
_diffrn_measured_fraction_theta_full 1.000
_diffrn_measured_fraction_theta_max 1.000
_diffrn_measurement_device_type 'Bruker APEX-II Quazar area detector'
_diffrn_measurement_method '\f and \w scans'
_diffrn_radiation_type MoK\a
_diffrn_radiation_wavelength 0.71073
_diffrn_reflns_av_R_equivalents 0.1200
_diffrn_reflns_av_unetI/netI 0.1551
_diffrn_reflns_Laue_measured_fraction_full 1.000
_diffrn_reflns_Laue_measured_fraction_max 1.000
_diffrn_reflns_limit_h_max 8
_diffrn_reflns_limit_h_min -8
_diffrn_reflns_limit_k_max 10
_diffrn_reflns_limit_k_min -10
_diffrn_reflns_limit_l_max 27
_diffrn_reflns_limit_l_min -27
_diffrn_reflns_number 10079
_diffrn_reflns_point_group_measured_fraction_full 1.000
_diffrn_reflns_point_group_measured_fraction_max 1.000
_diffrn_reflns_theta_full 25.026
_diffrn_reflns_theta_max 25.026
_diffrn_reflns_theta_min 1.749
_diffrn_source 'ImuS microsource'
_exptl_absorpt_coefficient_mu 0.182
_exptl_absorpt_correction_T_max 0.9579
_exptl_absorpt_correction_T_min 0.8408
_exptl_absorpt_correction_type multi-scan
_exptl_absorpt_process_details
;
Sheldrick, G. M. (2008). <i>SADABS</i>. University of G\"ottingen, Germany.
;
_exptl_crystal_colour colorless
_exptl_crystal_density_diffrn 1.389
_exptl_crystal_description plate
_exptl_crystal_F_000 680
_exptl_crystal_size_max 0.060
_exptl_crystal_size_mid 0.050
_exptl_crystal_size_min 0.040
_refine_diff_density_max 0.330
_refine_diff_density_min -0.292
_refine_diff_density_rms 0.057
_refine_ls_abs_structure_details
; 
 Flack x determined using 444 quotients [(I+)-(I-)]/[(I+)+(I-)] 
 (Parsons, Flack and Wagner, Acta Cryst. B69 (2013) 249-259). 
;
_refine_ls_abs_structure_Flack -0.4(2)
_refine_ls_extinction_method none
_refine_ls_goodness_of_fit_ref 1.000
_refine_ls_hydrogen_treatment constr
_refine_ls_matrix_type full
_refine_ls_number_parameters 217
_refine_ls_number_reflns 2752
_refine_ls_number_restraints 0
_refine_ls_restrained_S_all 1.000
_refine_ls_R_factor_all 0.1325
_refine_ls_R_factor_gt 0.0714
_refine_ls_shift/su_max 0.000
_refine_ls_shift/su_mean 0.000
_refine_ls_structure_factor_coef Fsqd
_refine_ls_weighting_details 'w=1/[\s^2^(Fo^2^)] where P=(Fo^2^+2Fc^2^)/3'
_refine_ls_weighting_scheme calc
_refine_ls_wR_factor_gt 0.1245
_refine_ls_wR_factor_ref 0.1458
_reflns_Friedel_coverage 0.705
_reflns_Friedel_fraction_full 1.000
_reflns_Friedel_fraction_max 1.000
_reflns_number_gt 1642
_reflns_number_total 2752
_reflns_threshold_expression 'I > 2\s(I)'
_cod_data_source_file d1cc01700d3.cif
_cod_data_source_block crn23
_cod_depositor_comments 'Adding full bibliography for 7128626--7128628.cif.'
_cod_original_cell_volume 1565.3(3)
_cod_database_code 7128627
_shelx_shelxl_version_number 2018/3
_shelx_space_group_comment
; 
The symmetry employed for this shelxl refinement is uniquely defined 
by the following loop, which should always be used as a source of 
symmetry information in preference to the above space-group names. 
They are only intended as comments. 
;
_shelx_estimated_absorpt_t_min 0.989
_shelx_estimated_absorpt_t_max 0.993

loop_
_space_group_symop_operation_xyz
'x, y, z'
'-x+1/2, -y, z+1/2'
'-x, y+1/2, -z+1/2'
'x+1/2, -y+1/2, -z'

loop_
_atom_site_label
_atom_site_type_symbol
_atom_site_fract_x
_atom_site_fract_y
_atom_site_fract_z
_atom_site_U_iso_or_equiv
_atom_site_adp_type
_atom_site_occupancy
_atom_site_site_symmetry_order
_atom_site_calc_flag
_atom_site_refinement_flags_posn
_atom_site_refinement_flags_adp
_atom_site_refinement_flags_occupancy
_atom_site_disorder_assembly
_atom_site_disorder_group
P1 P 0.5631(3) 0.4882(2) 0.62266(8) 0.0355(5) Uani 1 1 d . . . . .
O1 O 0.3729(6) 0.4729(5) 0.6403(2) 0.0451(14) Uani 1 1 d . . . . .
C11 C 0.6103(10) 0.4198(8) 0.5515(3) 0.0345(19) Uani 1 1 d . . . . .
C12 C 0.5756(11) 0.2719(8) 0.5439(3) 0.047(2) Uani 1 1 d . . . . .
H12 H 0.541108 0.212550 0.575744 0.056 Uiso 1 1 calc R U . . .
C13 C 0.5910(11) 0.2074(9) 0.4890(4) 0.052(2) Uani 1 1 d . . . . .
H13 H 0.568245 0.104575 0.483672 0.063 Uiso 1 1 calc R U . . .
C14 C 0.6379(11) 0.2925(11) 0.4444(4) 0.057(3) Uani 1 1 d . . . . .
H14 H 0.648282 0.248194 0.407557 0.069 Uiso 1 1 calc R U . . .
C15 C 0.6729(10) 0.4473(9) 0.4503(3) 0.043(2) Uani 1 1 d . . . . .
C16 C 0.7126(11) 0.5347(11) 0.4014(4) 0.057(3) Uani 1 1 d . . . . .
H16 H 0.722588 0.489768 0.364663 0.069 Uiso 1 1 calc R U . . .
C17 C 0.7367(11) 0.6852(11) 0.4076(4) 0.054(2) Uani 1 1 d . . . . .
H17 H 0.760599 0.745299 0.374955 0.064 Uiso 1 1 calc R U . . .
C18 C 0.7259(11) 0.7489(10) 0.4617(4) 0.053(2) Uani 1 1 d . . . . .
H18 H 0.740747 0.853260 0.464884 0.064 Uiso 1 1 calc R U . . .
C19 C 0.6949(10) 0.6692(9) 0.5109(4) 0.040(2) Uani 1 1 d . . . . .
C20 C 0.6594(9) 0.5124(9) 0.5056(3) 0.0359(18) Uani 1 1 d . . . . .
C21 C 0.6443(9) 0.6765(8) 0.6189(3) 0.0346(18) Uani 1 1 d . . . . .
C22 C 0.6970(10) 0.7449(8) 0.5674(3) 0.035(2) Uani 1 1 d . . . . .
C23 C 0.7565(10) 0.8927(8) 0.5738(4) 0.043(2) Uani 1 1 d . . . . .
H23 H 0.800378 0.944844 0.541258 0.052 Uiso 1 1 calc R U . . .
C24 C 0.7522(10) 0.9621(8) 0.6259(4) 0.045(2) Uani 1 1 d . . . . .
H24 H 0.790851 1.062180 0.629483 0.054 Uiso 1 1 calc R U . . .
C25 C 0.6915(10) 0.8857(8) 0.6730(4) 0.045(2) Uani 1 1 d . . . . .
H25 H 0.686338 0.935874 0.708884 0.054 Uiso 1 1 calc R U . . .
N26 N 0.6390(8) 0.7434(7) 0.6708(3) 0.0393(17) Uani 1 1 d . . . . .
C31 C 0.7128(10) 0.3937(7) 0.6707(3) 0.0327(18) Uani 1 1 d . . . . .
C32 C 0.8972(11) 0.4096(8) 0.6661(3) 0.039(2) Uani 1 1 d . . . . .
H32 H 0.945246 0.473152 0.637456 0.047 Uiso 1 1 calc R U . . .
C33 C 1.0124(11) 0.3346(8) 0.7027(3) 0.046(2) Uani 1 1 d . . . . .
H33 H 1.138523 0.346787 0.699549 0.055 Uiso 1 1 calc R U . . .
C34 C 0.9393(12) 0.2411(8) 0.7439(3) 0.045(2) Uani 1 1 d . . . . .
H34 H 1.016169 0.187636 0.769038 0.054 Uiso 1 1 calc R U . . .
C35 C 0.7583(12) 0.2254(8) 0.7486(3) 0.046(2) Uani 1 1 d . . . . .
H35 H 0.710290 0.161035 0.777057 0.055 Uiso 1 1 calc R U . . .
C36 C 0.6438(10) 0.3018(8) 0.7126(3) 0.038(2) Uani 1 1 d . . . . .
H36 H 0.517777 0.291143 0.716699 0.045 Uiso 1 1 calc R U . . .

loop_
_atom_site_aniso_label
_atom_site_aniso_U_11
_atom_site_aniso_U_22
_atom_site_aniso_U_33
_atom_site_aniso_U_23
_atom_site_aniso_U_13
_atom_site_aniso_U_12
P1 0.0368(11) 0.0349(11) 0.0346(11) -0.0019(11) 0.0025(10) -0.0022(11)
O1 0.043(3) 0.038(3) 0.054(4) -0.011(3) 0.009(2) 0.000(3)
C11 0.030(5) 0.031(4) 0.042(5) -0.004(4) -0.002(4) 0.002(4)
C12 0.054(5) 0.041(5) 0.045(5) -0.007(4) 0.000(5) 0.000(5)
C13 0.059(6) 0.038(5) 0.060(6) -0.015(5) -0.006(5) 0.001(5)
C14 0.052(6) 0.079(7) 0.041(6) -0.030(6) -0.013(5) 0.005(5)
C15 0.026(4) 0.070(6) 0.033(5) -0.009(5) -0.002(4) -0.004(4)
C16 0.041(5) 0.097(8) 0.035(5) 0.001(5) 0.006(4) -0.003(6)
C17 0.045(6) 0.077(7) 0.038(6) 0.011(5) 0.005(4) -0.013(5)
C18 0.048(6) 0.071(7) 0.040(6) 0.009(5) 0.008(4) -0.004(5)
C19 0.032(5) 0.047(5) 0.041(5) 0.000(5) 0.004(4) -0.001(4)
C20 0.028(4) 0.045(5) 0.035(5) -0.002(4) -0.003(3) 0.005(4)
C21 0.029(4) 0.036(4) 0.039(5) -0.003(4) 0.003(4) 0.003(3)
C22 0.029(4) 0.037(5) 0.039(5) 0.000(4) -0.005(4) 0.002(4)
C23 0.040(5) 0.041(5) 0.048(6) 0.008(4) 0.006(4) -0.004(4)
C24 0.048(5) 0.036(5) 0.051(5) 0.005(5) -0.003(4) -0.002(4)
C25 0.052(6) 0.035(5) 0.048(6) -0.009(5) -0.001(5) 0.006(4)
N26 0.052(4) 0.038(4) 0.028(4) -0.006(3) 0.000(3) 0.001(3)
C31 0.045(5) 0.025(4) 0.029(4) -0.003(4) -0.001(4) -0.004(4)
C32 0.047(6) 0.033(4) 0.038(5) -0.001(4) 0.002(4) 0.001(4)
C33 0.050(5) 0.047(5) 0.040(5) -0.008(4) 0.004(4) 0.005(4)
C34 0.060(6) 0.041(5) 0.033(5) -0.004(4) -0.008(5) -0.008(5)
C35 0.071(7) 0.032(5) 0.036(5) 0.001(4) 0.010(4) -0.010(5)
C36 0.043(5) 0.035(5) 0.034(5) -0.002(4) 0.008(4) 0.003(4)

loop_
_atom_type_symbol
_atom_type_description
_atom_type_scat_dispersion_real
_atom_type_scat_dispersion_imag
_atom_type_scat_source
C C 0.0033 0.0016 'International Tables Vol C Tables 4.2.6.8 and 6.1.1.4'
H H 0.0000 0.0000 'International Tables Vol C Tables 4.2.6.8 and 6.1.1.4'
N N 0.0061 0.0033 'International Tables Vol C Tables 4.2.6.8 and 6.1.1.4'
O O 0.0106 0.0060 'International Tables Vol C Tables 4.2.6.8 and 6.1.1.4'
P P 0.1023 0.0942 'International Tables Vol C Tables 4.2.6.8 and 6.1.1.4'

loop_
_geom_angle_atom_site_label_1
_geom_angle_atom_site_label_2
_geom_angle_atom_site_label_3
_geom_angle
_geom_angle_site_symmetry_1
_geom_angle_site_symmetry_3
_geom_angle_publ_flag
O1 P1 C31 112.2(3) . . ?
O1 P1 C11 114.2(3) . . ?
C31 P1 C11 106.8(3) . . ?
O1 P1 C21 115.0(3) . . ?
C31 P1 C21 105.5(3) . . ?
C11 P1 C21 102.2(4) . . ?
C12 C11 C20 122.0(7) . . ?
C12 C11 P1 114.5(6) . . ?
C20 C11 P1 123.2(5) . . ?
C11 C12 C13 120.2(8) . . ?
C11 C12 H12 119.9 . . ?
C13 C12 H12 119.9 . . ?
C14 C13 C12 119.3(7) . . ?
C14 C13 H13 120.4 . . ?
C12 C13 H13 120.4 . . ?
C13 C14 C15 122.3(8) . . ?
C13 C14 H14 118.8 . . ?
C15 C14 H14 118.8 . . ?
C16 C15 C20 121.0(8) . . ?
C16 C15 C14 120.4(8) . . ?
C20 C15 C14 118.6(8) . . ?
C17 C16 C15 119.5(8) . . ?
C17 C16 H16 120.3 . . ?
C15 C16 H16 120.3 . . ?
C16 C17 C18 119.7(9) . . ?
C16 C17 H17 120.2 . . ?
C18 C17 H17 120.2 . . ?
C19 C18 C17 123.5(9) . . ?
C19 C18 H18 118.2 . . ?
C17 C18 H18 118.2 . . ?
C18 C19 C20 118.2(8) . . ?
C18 C19 C22 119.9(8) . . ?
C20 C19 C22 121.9(7) . . ?
C11 C20 C15 117.6(7) . . ?
C11 C20 C19 124.4(7) . . ?
C15 C20 C19 118.0(7) . . ?
N26 C21 C22 125.2(6) . . ?
N26 C21 P1 111.5(6) . . ?
C22 C21 P1 123.2(6) . . ?
C21 C22 C23 114.3(7) . . ?
C21 C22 C19 123.6(7) . . ?
C23 C22 C19 122.1(7) . . ?
C24 C23 C22 121.3(7) . . ?
C24 C23 H23 119.4 . . ?
C22 C23 H23 119.4 . . ?
C23 C24 C25 119.2(7) . . ?
C23 C24 H24 120.4 . . ?
C25 C24 H24 120.4 . . ?
N26 C25 C24 123.0(8) . . ?
N26 C25 H25 118.5 . . ?
C24 C25 H25 118.5 . . ?
C25 N26 C21 116.9(7) . . ?
C36 C31 C32 119.1(7) . . ?
C36 C31 P1 119.5(6) . . ?
C32 C31 P1 121.3(6) . . ?
C33 C32 C31 121.2(7) . . ?
C33 C32 H32 119.4 . . ?
C31 C32 H32 119.4 . . ?
C32 C33 C34 118.5(8) . . ?
C32 C33 H33 120.8 . . ?
C34 C33 H33 120.8 . . ?
C35 C34 C33 120.5(8) . . ?
C35 C34 H34 119.7 . . ?
C33 C34 H34 119.7 . . ?
C34 C35 C36 120.8(8) . . ?
C34 C35 H35 119.6 . . ?
C36 C35 H35 119.6 . . ?
C31 C36 C35 119.8(7) . . ?
C31 C36 H36 120.1 . . ?
C35 C36 H36 120.1 . . ?

loop_
_geom_bond_atom_site_label_1
_geom_bond_atom_site_label_2
_geom_bond_distance
_geom_bond_site_symmetry_2
_geom_bond_publ_flag
P1 O1 1.484(5) . ?
P1 C31 1.796(7) . ?
P1 C11 1.803(7) . ?
P1 C21 1.804(7) . ?
C11 C12 1.369(9) . ?
C11 C20 1.405(10) . ?
C12 C13 1.409(10) . ?
C12 H12 0.9500 . ?
C13 C14 1.336(11) . ?
C13 H13 0.9500 . ?
C14 C15 1.426(11) . ?
C14 H14 0.9500 . ?
C15 C16 1.415(11) . ?
C15 C20 1.419(9) . ?
C16 C17 1.376(11) . ?
C16 H16 0.9500 . ?
C17 C18 1.387(11) . ?
C17 H17 0.9500 . ?
C18 C19 1.371(10) . ?
C18 H18 0.9500 . ?
C19 C20 1.442(10) . ?
C19 C22 1.482(10) . ?
C21 N26 1.351(8) . ?
C21 C22 1.405(10) . ?
C22 C23 1.412(9) . ?
C23 C24 1.365(10) . ?
C23 H23 0.9500 . ?
C24 C25 1.373(10) . ?
C24 H24 0.9500 . ?
C25 N26 1.342(8) . ?
C25 H25 0.9500 . ?
C31 C36 1.379(10) . ?
C31 C32 1.387(10) . ?
C32 C33 1.386(9) . ?
C32 H32 0.9500 . ?
C33 C34 1.389(9) . ?
C33 H33 0.9500 . ?
C34 C35 1.362(11) . ?
C34 H34 0.9500 . ?
C35 C36 1.381(10) . ?
C35 H35 0.9500 . ?
C36 H36 0.9500 . ?

loop_
_geom_torsion_atom_site_label_1
_geom_torsion_atom_site_label_2
_geom_torsion_atom_site_label_3
_geom_torsion_atom_site_label_4
_geom_torsion
_geom_torsion_site_symmetry_1
_geom_torsion_site_symmetry_2
_geom_torsion_site_symmetry_3
_geom_torsion_site_symmetry_4
_geom_torsion_publ_flag
O1 P1 C11 C12 -60.8(7) . . . . ?
C31 P1 C11 C12 63.9(7) . . . . ?
C21 P1 C11 C12 174.4(6) . . . . ?
O1 P1 C11 C20 112.4(6) . . . . ?
C31 P1 C11 C20 -122.9(6) . . . . ?
C21 P1 C11 C20 -12.4(7) . . . . ?
C20 C11 C12 C13 0.9(12) . . . . ?
P1 C11 C12 C13 174.2(6) . . . . ?
C11 C12 C13 C14 -0.7(13) . . . . ?
C12 C13 C14 C15 -0.2(13) . . . . ?
C13 C14 C15 C16 -176.5(8) . . . . ?
C13 C14 C15 C20 0.8(12) . . . . ?
C20 C15 C16 C17 -0.7(12) . . . . ?
C14 C15 C16 C17 176.6(8) . . . . ?
C15 C16 C17 C18 1.5(13) . . . . ?
C16 C17 C18 C19 1.1(13) . . . . ?
C17 C18 C19 C20 -4.4(12) . . . . ?
C17 C18 C19 C22 176.1(7) . . . . ?
C12 C11 C20 C15 -0.2(10) . . . . ?
P1 C11 C20 C15 -172.9(5) . . . . ?
C12 C11 C20 C19 179.0(7) . . . . ?
P1 C11 C20 C19 6.3(10) . . . . ?
C16 C15 C20 C11 176.7(7) . . . . ?
C14 C15 C20 C11 -0.6(10) . . . . ?
C16 C15 C20 C19 -2.6(10) . . . . ?
C14 C15 C20 C19 -179.9(7) . . . . ?
C18 C19 C20 C11 -174.3(7) . . . . ?
C22 C19 C20 C11 5.2(11) . . . . ?
C18 C19 C20 C15 5.0(10) . . . . ?
C22 C19 C20 C15 -175.5(6) . . . . ?
O1 P1 C21 N26 62.5(6) . . . . ?
C31 P1 C21 N26 -61.7(6) . . . . ?
C11 P1 C21 N26 -173.2(5) . . . . ?
O1 P1 C21 C22 -114.4(6) . . . . ?
C31 P1 C21 C22 121.4(6) . . . . ?
C11 P1 C21 C22 9.9(7) . . . . ?
N26 C21 C22 C23 3.5(10) . . . . ?
P1 C21 C22 C23 -180.0(5) . . . . ?
N26 C21 C22 C19 -177.7(6) . . . . ?
P1 C21 C22 C19 -1.2(10) . . . . ?
C18 C19 C22 C21 171.5(7) . . . . ?
C20 C19 C22 C21 -7.9(11) . . . . ?
C18 C19 C22 C23 -9.8(11) . . . . ?
C20 C19 C22 C23 170.7(7) . . . . ?
C21 C22 C23 C24 -3.3(10) . . . . ?
C19 C22 C23 C24 177.9(7) . . . . ?
C22 C23 C24 C25 1.0(12) . . . . ?
C23 C24 C25 N26 1.5(12) . . . . ?
C24 C25 N26 C21 -1.4(11) . . . . ?
C22 C21 N26 C25 -1.3(10) . . . . ?
P1 C21 N26 C25 -178.1(5) . . . . ?
O1 P1 C31 C36 9.0(7) . . . . ?
C11 P1 C31 C36 -116.8(6) . . . . ?
C21 P1 C31 C36 135.0(6) . . . . ?
O1 P1 C31 C32 -171.8(6) . . . . ?
C11 P1 C31 C32 62.4(7) . . . . ?
C21 P1 C31 C32 -45.8(7) . . . . ?
C36 C31 C32 C33 0.3(11) . . . . ?
P1 C31 C32 C33 -178.9(5) . . . . ?
C31 C32 C33 C34 0.6(11) . . . . ?
C32 C33 C34 C35 -0.8(11) . . . . ?
C33 C34 C35 C36 0.0(12) . . . . ?
C32 C31 C36 C35 -1.1(11) . . . . ?
P1 C31 C36 C35 178.1(6) . . . . ?
C34 C35 C36 C31 1.0(12) . . . . ?
